data_2233885
loop_
_publ_author_name
'Seidel, Nadine'
'Seichter, Wilhelm'
'Weber, Edwin'

_publ_section_title
;
 1,5-Diamino-2,6-dibromo-9,10-anthraquinone
;
_journal_coeditor_code IM2352
_journal_issue 3
_journal_name_full 'Acta Crystallographica Section E'
_journal_page_first o838
_journal_paper_doi 10.1107/S1600536812004229
_journal_volume 68
_journal_year 2012
_chemical_formula_iupac 'C14 H8 Br2 N2 O2'
_chemical_formula_moiety 'C14 H8 Br2 N2 O2'
_chemical_formula_sum 'C14 H8 Br2 N2 O2'
_chemical_formula_weight 396.04
_chemical_name_systematic
;
1,5-Diamino-2,6-dibromo-9,10-anthraquinone
;
_space_group_IT_number 2
_symmetry_cell_setting triclinic
_symmetry_space_group_name_Hall '-P 1'
_symmetry_space_group_name_H-M 'P -1'
_atom_sites_solution_hydrogens geom
_atom_sites_solution_primary direct
_atom_sites_solution_secondary difmap
_audit_creation_method SHELXL97
_cell_angle_alpha 94.455(2)
_cell_angle_beta 99.970(2)
_cell_angle_gamma 100.859(2)
_cell_formula_units_Z 1
_cell_length_a 4.41770(10)
_cell_length_b 6.2240(2)
_cell_length_c 11.8410(3)
_cell_measurement_reflns_used 5166
_cell_measurement_temperature 153(2)
_cell_measurement_theta_max 38.80
_cell_measurement_theta_min 3.18
_cell_volume 312.865(15)
_computing_cell_refinement 'SAINT (Bruker, 2007)'
_computing_data_collection 'APEX2 (Bruker, 2007)'
_computing_data_reduction 'SAINT (Bruker, 2007)'
_computing_molecular_graphics 'ORTEP-3 (Farrugia, 1997)'
_computing_publication_material 'SHELXTL (Sheldrick, 2008)'
_computing_structure_refinement 'SHELXL97 (Sheldrick, 2008)'
_computing_structure_solution 'SHELXS97 (Sheldrick, 2008)'
_diffrn_ambient_temperature 153(2)
_diffrn_measured_fraction_theta_full 0.999
_diffrn_measured_fraction_theta_max 0.999
_diffrn_measurement_device_type 'Bruker APEXII CCD area-detector'
_diffrn_measurement_method '\f and \w'
_diffrn_radiation_monochromator graphite
_diffrn_radiation_source 'fine-focus sealed tube'
_diffrn_radiation_type MoK\a
_diffrn_radiation_wavelength 0.71073
_diffrn_reflns_av_R_equivalents 0.0287
_diffrn_reflns_av_sigmaI/netI 0.0249
_diffrn_reflns_limit_h_max 6
_diffrn_reflns_limit_h_min -6
_diffrn_reflns_limit_k_max 9
_diffrn_reflns_limit_k_min -9
_diffrn_reflns_limit_l_max 17
_diffrn_reflns_limit_l_min -17
_diffrn_reflns_number 7769
_diffrn_reflns_theta_full 31.09
_diffrn_reflns_theta_max 31.09
_diffrn_reflns_theta_min 3.35
_diffrn_standards_decay_% <1
_exptl_absorpt_coefficient_mu 6.479
_exptl_absorpt_correction_T_max 0.7592
_exptl_absorpt_correction_T_min 0.1170
_exptl_absorpt_correction_type multi-scan
_exptl_absorpt_process_details '(SADABS; Bruker, 2007)'
_exptl_crystal_colour red
_exptl_crystal_density_diffrn 2.102
_exptl_crystal_density_method 'not measured'
_exptl_crystal_description irregular
_exptl_crystal_F_000 192
_exptl_crystal_size_max 0.58
_exptl_crystal_size_mid 0.22
_exptl_crystal_size_min 0.05
_refine_diff_density_max 0.858
_refine_diff_density_min -0.634
_refine_ls_extinction_method none
_refine_ls_goodness_of_fit_ref 0.959
_refine_ls_hydrogen_treatment constr
_refine_ls_matrix_type full
_refine_ls_number_parameters 91
_refine_ls_number_reflns 2003
_refine_ls_number_restraints 0
_refine_ls_restrained_S_all 0.959
_refine_ls_R_factor_all 0.0286
_refine_ls_R_factor_gt 0.0256
_refine_ls_shift/su_max 0.000
_refine_ls_shift/su_mean 0.000
_refine_ls_structure_factor_coef Fsqd
_refine_ls_weighting_details 'calc w = 1/[\s^2^(Fo^2^)+(0.0454P)^2^+0.2515P] where P=(Fo^2^+2Fc^2^)/3'
_refine_ls_weighting_scheme calc
_refine_ls_wR_factor_gt 0.0693
_refine_ls_wR_factor_ref 0.0713
_reflns_number_gt 1844
_reflns_number_total 2003
_reflns_threshold_expression I>2\s(I)
_cod_data_source_file im2352.cif
_cod_data_source_block I
_cod_database_code 2233885
_cod_database_fobs_code 2233885

loop_
_symmetry_equiv_pos_as_xyz
'x, y, z'
'-x, -y, -z'

loop_
_atom_site_type_symbol
_atom_site_label
_atom_site_fract_x
_atom_site_fract_y
_atom_site_fract_z
_atom_site_U_iso_or_equiv
_atom_site_adp_type
_atom_site_calc_flag
_atom_site_refinement_flags
_atom_site_occupancy
_atom_site_symmetry_multiplicity
Br Br1 0.18844(5) 0.30597(3) 0.572710(15) 0.02812(8) Uani d . 1 1
O O1 0.1853(3) 0.3189(2) 1.04118(13) 0.0228(3) Uani d . 1 1
N N1 0.1114(4) 0.3920(3) 0.82251(13) 0.0197(3) Uani d . 1 1
H H1A 0.0439 0.4563 0.7622 0.024 Uiso calc R 1 1
H H1B 0.0777 0.4351 0.8910 0.024 Uiso calc R 1 1
C C1 0.3215(4) 0.1566(3) 0.69978(14) 0.0184(3) Uani d . 1 1
C C2 0.4697(4) -0.0157(3) 0.68165(15) 0.0205(3) Uani d . 1 1
H H2 0.4972 -0.0606 0.6062 0.025 Uiso calc R 1 1
C C3 0.5785(4) -0.1235(3) 0.77398(15) 0.0188(3) Uani d . 1 1
H H3 0.6811 -0.2421 0.7618 0.023 Uiso calc R 1 1
C C4 0.5371(4) -0.0574(3) 0.88430(14) 0.0152(3) Uani d . 1 1
C C5 0.3340(4) 0.1755(3) 1.02023(15) 0.0159(3) Uani d . 1 1
C C6 0.3806(4) 0.1154(3) 0.90319(14) 0.0145(3) Uani d . 1 1
C C7 0.2662(4) 0.2273(3) 0.80995(14) 0.0158(3) Uani d . 1 1

loop_
_atom_site_aniso_label
_atom_site_aniso_U_11
_atom_site_aniso_U_22
_atom_site_aniso_U_33
_atom_site_aniso_U_12
_atom_site_aniso_U_13
_atom_site_aniso_U_23
Br1 0.04356(14) 0.03062(12) 0.01527(11) 0.01733(9) 0.00600(8) 0.00918(7)
O1 0.0304(7) 0.0252(7) 0.0177(6) 0.0166(5) 0.0062(5) 0.0020(5)
N1 0.0264(7) 0.0191(7) 0.0164(7) 0.0110(6) 0.0032(5) 0.0048(5)
C1 0.0223(7) 0.0205(8) 0.0132(7) 0.0063(6) 0.0027(5) 0.0042(6)
C2 0.0257(8) 0.0246(8) 0.0123(7) 0.0074(6) 0.0045(6) 0.0019(6)
C3 0.0249(8) 0.0185(7) 0.0152(7) 0.0090(6) 0.0050(6) 0.0011(6)
C4 0.0161(7) 0.0162(7) 0.0138(7) 0.0044(5) 0.0030(5) 0.0012(5)
C5 0.0167(7) 0.0154(7) 0.0156(7) 0.0041(5) 0.0027(5) 0.0016(6)
C6 0.0161(7) 0.0150(7) 0.0127(7) 0.0038(5) 0.0026(5) 0.0011(5)
C7 0.0173(7) 0.0154(7) 0.0150(7) 0.0038(5) 0.0027(5) 0.0019(5)

loop_
_atom_type_symbol
_atom_type_description
_atom_type_scat_dispersion_real
_atom_type_scat_dispersion_imag
_atom_type_scat_source
C C 0.0033 0.0016 'International Tables Vol C Tables 4.2.6.8 and 6.1.1.4'
H H 0.0000 0.0000 'International Tables Vol C Tables 4.2.6.8 and 6.1.1.4'
N N 0.0061 0.0033 'International Tables Vol C Tables 4.2.6.8 and 6.1.1.4'
O O 0.0106 0.0060 'International Tables Vol C Tables 4.2.6.8 and 6.1.1.4'
Br Br -0.2901 2.4595 'International Tables Vol C Tables 4.2.6.8 and 6.1.1.4'

loop_
_geom_angle_atom_site_label_1
_geom_angle_atom_site_label_2
_geom_angle_atom_site_label_3
_geom_angle_site_symmetry_3
_geom_angle
C7 N1 H1A . 120.0
C7 N1 H1B . 120.0
H1A N1 H1B . 120.0
C2 C1 C7 . 122.64(16)
C2 C1 Br1 . 118.66(13)
C7 C1 Br1 . 118.69(13)
C1 C2 C3 . 119.84(16)
C1 C2 H2 . 120.1
C3 C2 H2 . 120.1
C2 C3 C4 . 119.87(16)
C2 C3 H3 . 120.1
C4 C3 H3 . 120.1
C3 C4 C6 . 120.66(16)
C3 C4 C5 2_657 117.24(15)
C6 C4 C5 2_657 122.10(15)
O1 C5 C6 . 121.83(16)
O1 C5 C4 2_657 119.18(16)
C6 C5 C4 2_657 118.98(15)
C4 C6 C7 . 120.42(15)
C4 C6 C5 . 118.89(15)
C7 C6 C5 . 120.69(15)
N1 C7 C1 . 120.38(16)
N1 C7 C6 . 123.08(15)
C1 C7 C6 . 116.54(15)

loop_
_geom_bond_atom_site_label_1
_geom_bond_atom_site_label_2
_geom_bond_site_symmetry_2
_geom_bond_distance
Br1 C1 . 1.8949(18)
O1 C5 . 1.238(2)
N1 C7 . 1.348(2)
N1 H1A . 0.8800
N1 H1B . 0.8800
C1 C2 . 1.379(3)
C1 C7 . 1.420(2)
C2 C3 . 1.389(3)
C2 H2 . 0.9500
C3 C4 . 1.392(2)
C3 H3 . 0.9500
C4 C6 . 1.407(2)
C5 C6 . 1.467(2)
C5 C4 2_657 1.485(2)
C6 C7 . 1.421(2)

loop_
_geom_hbond_atom_site_label_D
_geom_hbond_atom_site_label_H
_geom_hbond_atom_site_label_A
_geom_hbond_site_symmetry_A
_geom_hbond_distance_DH
_geom_hbond_distance_HA
_geom_hbond_distance_DA
_geom_hbond_angle_DHA
N1 H1B O1 1 0.88 1.99 2.639(2) 129.8
N1 H1A Br1 1 0.88 2.59 3.053(2) 113.7
N1 H1B O1 2_567 0.88 2.27 2.955(2) 134.9

loop_
_geom_torsion_atom_site_label_1
_geom_torsion_atom_site_label_2
_geom_torsion_atom_site_label_3
_geom_torsion_atom_site_label_4
_geom_torsion_site_symmetry_1
_geom_torsion_site_symmetry_4
_geom_torsion
Br1 Br1 C1 C2 1 . 0.00(9)
Br1 Br1 C1 C7 1 . 0.00(10)
C7 C1 C2 C3 . . -1.7(3)
Br1 C1 C2 C3 . . 177.95(14)
C1 C2 C3 C4 . . 0.1(3)
C2 C3 C4 C6 . . 1.1(3)
C2 C3 C4 C5 . 2_657 -178.47(16)
O1 O1 C5 C6 1 . 0.0(5)
O1 O1 C5 C4 1 2_657 0.0(6)
C3 C4 C6 C7 . . -0.9(2)
C5 C4 C6 C7 2_657 . 178.70(15)
C3 C4 C6 C5 . . 178.25(15)
C5 C4 C6 C5 2_657 . -2.2(3)
O1 C5 C6 C4 . . -176.53(16)
C4 C5 C6 C4 2_657 . 2.1(2)
O1 C5 C6 C7 . . 2.6(2)
C4 C5 C6 C7 2_657 . -178.77(14)
C2 C1 C7 N1 . . -177.84(17)
Br1 C1 C7 N1 . . 2.5(2)
C2 C1 C7 C6 . . 1.9(2)
Br1 C1 C7 C6 . . -177.76(12)
C4 C6 C7 N1 . . 179.15(16)
C5 C6 C7 N1 . . 0.0(2)
C4 C6 C7 C1 . . -0.6(2)
C5 C6 C7 C1 . . -179.71(15)
